data_1560789
loop_
_publ_author_name
'Wen, Huiliang'
'Gong, Yunnan'
'Lai, Bowen'
'Liu, Zhifeng'
'Xiong, Zhiqiang'
'Liu, Chongbo'

_publ_section_title
;
 Three microporous Zn coordination polymers constructed by
 3,4,5-tris(carboxymethoxy)benzoic acid and 4,4&#x2032;-bipyrdine:
 Structures, topologies, and luminescence
;
_journal_name_full 'Journal of Solid State Chemistry'
_journal_page_first 143
_journal_page_last 149
_journal_paper_doi 10.1016/j.jssc.2018.06.024
_journal_volume 266
_journal_year 2018
_chemical_formula_sum 'C23 H29 N2 O18.5 Zn3'
_chemical_formula_weight 825.59
_space_group_IT_number 15
_space_group_name_Hall '-C 2yc'
_space_group_name_H-M_alt 'C 1 2/c 1'
_symmetry_cell_setting monoclinic
_symmetry_space_group_name_H-M 'C 1 2/c 1'
_atom_sites_solution_hydrogens geom
_atom_sites_solution_primary direct
_atom_sites_solution_secondary difmap
_cell_angle_alpha 90.00
_cell_angle_beta 97.1060(10)
_cell_angle_gamma 90.00
_cell_formula_units_Z 8
_cell_length_a 19.7884(7)
_cell_length_b 13.7683(5)
_cell_length_c 21.6278(7)
_cell_measurement_reflns_used 4327
_cell_measurement_temperature 296(2)
_cell_measurement_theta_max 25.78
_cell_measurement_theta_min 2.53
_cell_volume 5847.3(4)
_computing_cell_refinement 'Bruker SAINT'
_computing_data_collection 'Bruker APEX2'
_computing_data_reduction 'Bruker SAINT'
_computing_molecular_graphics 'Bruker SHELXTL'
_computing_publication_material 'Bruker SHELXTL'
_computing_structure_refinement 'SHELXL-97 (Sheldrick, 2008)'
_computing_structure_solution 'SHELXS-97 (Sheldrick, 2008)'
_diffrn_ambient_temperature 296(2)
_diffrn_measured_fraction_theta_full 0.999
_diffrn_measured_fraction_theta_max 0.999
_diffrn_measurement_device_type 'Bruker APEX-II CCD'
_diffrn_measurement_method '\f and \w scans'
_diffrn_radiation_monochromator graphite
_diffrn_radiation_source 'fine-focus sealed tube'
_diffrn_radiation_type MoK\a
_diffrn_radiation_wavelength 0.71073
_diffrn_reflns_av_R_equivalents 0.0526
_diffrn_reflns_av_sigmaI/netI 0.0492
_diffrn_reflns_limit_h_max 23
_diffrn_reflns_limit_h_min -23
_diffrn_reflns_limit_k_max 16
_diffrn_reflns_limit_k_min -14
_diffrn_reflns_limit_l_max 26
_diffrn_reflns_limit_l_min -26
_diffrn_reflns_number 21570
_diffrn_reflns_theta_full 25.50
_diffrn_reflns_theta_max 25.50
_diffrn_reflns_theta_min 1.90
_exptl_absorpt_coefficient_mu 2.532
_exptl_absorpt_correction_T_max 0.7805
_exptl_absorpt_correction_T_min 0.7230
_exptl_absorpt_correction_type multi-scan
_exptl_absorpt_process_details sadabs
_exptl_crystal_colour colorless
_exptl_crystal_density_diffrn 1.876
_exptl_crystal_density_method 'not measured'
_exptl_crystal_description block
_exptl_crystal_F_000 3352
_exptl_crystal_size_max 0.14
_exptl_crystal_size_mid 0.12
_exptl_crystal_size_min 0.10
_refine_diff_density_max 0.928
_refine_diff_density_min -0.628
_refine_diff_density_rms 0.098
_refine_ls_extinction_method none
_refine_ls_goodness_of_fit_ref 1.018
_refine_ls_hydrogen_treatment mixed
_refine_ls_matrix_type full
_refine_ls_number_parameters 431
_refine_ls_number_reflns 5441
_refine_ls_number_restraints 12
_refine_ls_restrained_S_all 1.018
_refine_ls_R_factor_all 0.0714
_refine_ls_R_factor_gt 0.0389
_refine_ls_shift/su_max 0.002
_refine_ls_shift/su_mean 0.000
_refine_ls_structure_factor_coef Fsqd
_refine_ls_weighting_details 'calc w=1/[\s^2^(Fo^2^)+(0.0128P)^2^+47.7233P] where P=(Fo^2^+2Fc^2^)/3'
_refine_ls_weighting_scheme calc
_refine_ls_wR_factor_gt 0.0725
_refine_ls_wR_factor_ref 0.0875
_reflns_number_gt 3841
_reflns_number_total 5441
_reflns_threshold_expression >2sigma(I)
_cod_data_source_file JSSC-2018-266-143.cif
_cod_data_source_block a
_cod_depositor_comments
;
The following automatic conversions were performed:

data item '_symmetry_cell_setting' value 'Monoclinic' was changed to
'monoclinic' in accordance with the built-in table derived from the
CIF Core dictionary named 'cif_core.dic' version 2.4.5 last updated
on 2014-11-21.

Automatic conversion script
Id: cif_fix_values 8369 2020-08-20 11:38:08Z andrius 
;
_cod_original_sg_symbol_H-M C2/c
_cod_original_formula_sum 'C23 H29 N2 O18.50 Zn3'
_cod_database_code 1560789

loop_
_symmetry_equiv_pos_as_xyz
'x, y, z'
'-x, y, -z+1/2'
'x+1/2, y+1/2, z'
'-x+1/2, y+1/2, -z+1/2'
'-x, -y, -z'
'x, -y, z-1/2'
'-x+1/2, -y+1/2, -z'
'x+1/2, -y+1/2, z-1/2'

loop_
_atom_site_label
_atom_site_type_symbol
_atom_site_fract_x
_atom_site_fract_y
_atom_site_fract_z
_atom_site_U_iso_or_equiv
_atom_site_adp_type
_atom_site_occupancy
_atom_site_symmetry_multiplicity
_atom_site_calc_flag
_atom_site_refinement_flags
_atom_site_disorder_assembly
_atom_site_disorder_group
C1 C 0.6325(2) 0.9925(3) 0.5676(2) 0.0257(11) Uani 1 1 d . A 4
C2 C 0.6425(2) 0.8903(3) 0.5461(2) 0.0238(10) Uani 1 1 d . A 4
C3 C 0.6817(3) 0.8284(3) 0.5862(2) 0.0288(11) Uani 1 1 d . A 4
H3 H 0.7005 0.8507 0.6251 0.035 Uiso 1 1 calc R A 4
C4 C 0.6929(2) 0.7342(3) 0.5689(2) 0.0256(11) Uani 1 1 d . A 4
C5 C 0.6664(2) 0.7016(3) 0.5104(2) 0.0207(10) Uani 1 1 d . A 4
C6 C 0.6269(2) 0.7643(3) 0.4699(2) 0.0223(10) Uani 1 1 d . A 4
C7 C 0.6143(2) 0.8584(3) 0.4880(2) 0.0261(11) Uani 1 1 d . A 4
H7 H 0.5871 0.8996 0.4613 0.031 Uiso 1 1 calc R A 4
C8 C 0.7569(3) 0.7049(4) 0.6664(2) 0.0370(13) Uani 1 1 d . A 4
H8A H 0.7206 0.7357 0.6856 0.044 Uiso 1 1 calc R A 4
H8B H 0.7901 0.7546 0.6601 0.044 Uiso 1 1 calc R A 4
C9 C 0.7903(3) 0.6305(4) 0.7104(2) 0.0397(14) Uani 1 1 d . A 4
C10 C 0.6316(3) 0.5390(3) 0.5033(3) 0.0392(14) Uani 1 1 d . A 4
H10A H 0.5882 0.5555 0.4797 0.047 Uiso 1 1 calc R A 4
H10B H 0.6260 0.5412 0.5472 0.047 Uiso 1 1 calc R A 4
C11 C 0.6516(2) 0.4372(3) 0.4864(2) 0.0280(11) Uani 1 1 d . A 4
C12 C 0.5633(2) 0.7839(4) 0.3690(2) 0.0305(11) Uani 1 1 d . A 4
H12A H 0.5634 0.7556 0.3279 0.037 Uiso 1 1 calc R A 4
H12B H 0.5843 0.8475 0.3685 0.037 Uiso 1 1 calc R A 4
C13 C 0.4905(2) 0.7960(3) 0.3817(2) 0.0266(11) Uani 1 1 d . A 4
C14 C 0.5017(2) 1.2917(4) 0.4281(2) 0.0315(12) Uani 1 1 d . . 4
H14 H 0.5049 1.3418 0.4571 0.038 Uiso 1 1 calc R . 4
C15 C 0.4592(2) 1.3037(4) 0.3734(2) 0.0307(12) Uani 1 1 d . . 4
H15 H 0.4354 1.3615 0.3654 0.037 Uiso 1 1 calc R . 4
C16 C 0.4522(2) 1.2289(3) 0.3301(2) 0.0259(11) Uani 1 1 d . . 4
C17 C 0.4879(2) 1.1440(4) 0.3446(2) 0.0298(11) Uani 1 1 d . . 4
H17 H 0.4832 1.0912 0.3176 0.036 Uiso 1 1 calc R . 4
C18 C 0.5307(2) 1.1392(4) 0.4002(2) 0.0321(12) Uani 1 1 d . . 4
H18 H 0.5553 1.0823 0.4092 0.038 Uiso 1 1 calc R . 4
C19 C 0.4087(2) 1.2424(4) 0.2694(2) 0.0261(11) Uani 1 1 d . . 4
C20 C 0.4062(3) 1.3313(4) 0.2399(2) 0.0393(14) Uani 1 1 d . . 4
H20 H 0.4305 1.3836 0.2585 0.047 Uiso 1 1 calc R . 4
C21 C 0.3675(3) 1.3426(4) 0.1829(2) 0.0406(14) Uani 1 1 d . . 4
H21 H 0.3680 1.4026 0.1632 0.049 Uiso 1 1 calc R . 4
C22 C 0.3317(3) 1.1873(4) 0.1836(2) 0.0340(12) Uani 1 1 d . . 4
H22 H 0.3056 1.1368 0.1646 0.041 Uiso 1 1 calc R . 4
C23 C 0.3699(3) 1.1688(4) 0.2400(2) 0.0323(12) Uani 1 1 d . . 4
H23 H 0.3695 1.1075 0.2580 0.039 Uiso 1 1 calc R . 4
N1 N 0.53871(19) 1.2117(3) 0.44159(17) 0.0257(9) Uani 1 1 d . . 4
N2 N 0.32968(19) 1.2724(3) 0.15459(18) 0.0279(9) Uani 1 1 d . . 4
O1 O 0.65746(19) 1.0093(2) 0.62434(16) 0.0390(9) Uani 1 1 d . A 4
O2 O 0.60232(16) 1.0531(2) 0.53184(15) 0.0299(8) Uani 1 1 d . A 4
O3 O 0.72934(19) 0.6680(2) 0.60744(15) 0.0383(9) Uani 1 1 d . A 4
O4 O 0.8153(2) 0.6672(3) 0.75994(18) 0.0625(13) Uani 1 1 d . . 4
O6 O 0.68106(16) 0.6085(2) 0.49090(14) 0.0256(7) Uani 1 1 d . . .
O7 O 0.69371(17) 0.4274(2) 0.44779(16) 0.0318(8) Uani 1 1 d . . .
O8 O 0.62251(18) 0.3706(2) 0.51159(17) 0.0388(9) Uani 1 1 d . . .
O9 O 0.60340(16) 0.7245(2) 0.41314(14) 0.0279(8) Uani 1 1 d . . .
O10 O 0.47098(16) 0.7577(2) 0.42773(15) 0.0288(8) Uani 1 1 d . . .
O11 O 0.45504(17) 0.8469(3) 0.34122(16) 0.0400(9) Uani 1 1 d . . .
O12 O 0.68038(15) 1.2258(2) 0.60220(14) 0.0247(7) Uani 1 1 d . . .
H12 H 0.6751 1.2759 0.6221 0.037 Uiso 1 1 d R . .
O13 O 0.80313(15) 1.3121(2) 0.51911(13) 0.0225(7) Uani 1 1 d . . .
H13 H 0.7979 1.3635 0.5376 0.034 Uiso 1 1 d R . .
O14 O 0.7876(2) 0.4867(3) 0.57497(18) 0.0607(13) Uani 1 1 d . . .
H1W H 0.7839 0.5262 0.5456 0.091 Uiso 1 1 d R . .
H2W H 0.7939 0.5152 0.6093 0.091 Uiso 1 1 d R . .
O15 O 0.9545(9) 0.0647(9) 0.2080(8) 0.396(12) Uani 1 1 d . . .
H3W H 0.9111 0.0877 0.1940 0.594 Uiso 1 1 d R . .
H4W H 0.9526 0.0074 0.1979 0.594 Uiso 1 1 d R . .
O16 O 0.5000 0.9603(7) 0.2500 0.201(7) Uani 1 2 d S . .
H6W H 0.4994 0.9247 0.2158 0.301 Uiso 0.50 1 d PR . .
H5W H 0.4596 0.9576 0.2651 0.301 Uiso 0.50 1 d PR . .
O17 O 0.8134(7) 0.0659(6) 0.1782(8) 0.394(12) Uani 1 1 d . . .
H7W H 0.7892 0.0168 0.1804 0.591 Uiso 1 1 d R . .
H8W H 0.8211 0.0779 0.1429 0.591 Uiso 1 1 d R . .
O18 O 0.0371(4) 0.0510(4) 0.1192(4) 0.166(3) Uani 1 1 d . . .
H9W H 0.0343 0.0913 0.0904 0.249 Uiso 1 1 d R . .
H10W H 0.0311 -0.0054 0.1047 0.249 Uiso 1 1 d R . .
O19 O 0.8307(4) 0.0914(5) 0.3287(5) 0.196(5) Uani 1 1 d . . .
H12W H 0.8191 0.0725 0.3615 0.294 Uiso 1 1 d R . .
H11W H 0.8593 0.0559 0.3154 0.294 Uiso 1 1 d R . .
Zn1 Zn 0.64320(3) 1.13450(4) 0.65943(2) 0.02520(14) Uani 1 1 d . . 4
Zn2 Zn 0.76876(3) 1.20459(4) 0.56608(2) 0.02228(14) Uani 1 1 d . . 4
Zn3 Zn 0.61119(3) 1.21017(4) 0.52001(2) 0.02387(14) Uani 1 1 d . . 4
O5' O 0.8122(7) 0.5537(7) 0.6908(5) 0.044(4) Uani 0.43(2) 1 d PU B 2
O5 O 0.7763(6) 0.5411(6) 0.7021(4) 0.051(3) Uani 0.57(2) 1 d PU B 1

loop_
_atom_site_aniso_label
_atom_site_aniso_U_11
_atom_site_aniso_U_22
_atom_site_aniso_U_33
_atom_site_aniso_U_23
_atom_site_aniso_U_13
_atom_site_aniso_U_12
C1 0.028(3) 0.017(2) 0.031(3) 0.000(2) 0.002(2) 0.000(2)
C2 0.028(3) 0.016(2) 0.027(3) 0.001(2) 0.004(2) -0.0012(19)
C3 0.039(3) 0.019(3) 0.027(3) -0.002(2) -0.003(2) 0.002(2)
C4 0.033(3) 0.019(3) 0.024(3) 0.003(2) -0.004(2) 0.006(2)
C5 0.024(2) 0.014(2) 0.025(2) -0.001(2) 0.0037(19) 0.0032(19)
C6 0.022(2) 0.021(3) 0.023(2) 0.000(2) -0.0016(19) -0.0024(19)
C7 0.028(3) 0.019(3) 0.030(3) 0.006(2) 0.000(2) 0.003(2)
C8 0.046(3) 0.037(3) 0.025(3) -0.002(2) -0.006(2) 0.012(3)
C9 0.050(3) 0.040(3) 0.026(3) -0.002(3) -0.005(3) 0.012(3)
C10 0.042(3) 0.018(3) 0.060(4) -0.004(3) 0.015(3) -0.001(2)
C11 0.030(3) 0.016(3) 0.034(3) -0.006(2) -0.010(2) 0.004(2)
C12 0.029(3) 0.038(3) 0.023(3) 0.003(2) -0.002(2) 0.001(2)
C13 0.031(3) 0.020(3) 0.028(3) -0.004(2) -0.003(2) 0.000(2)
C14 0.036(3) 0.029(3) 0.028(3) -0.007(2) -0.003(2) 0.007(2)
C15 0.032(3) 0.029(3) 0.029(3) 0.000(2) -0.005(2) 0.011(2)
C16 0.028(3) 0.028(3) 0.021(3) 0.002(2) 0.002(2) -0.002(2)
C17 0.036(3) 0.027(3) 0.025(3) -0.005(2) -0.005(2) 0.004(2)
C18 0.037(3) 0.023(3) 0.035(3) 0.003(2) -0.004(2) 0.008(2)
C19 0.025(3) 0.031(3) 0.020(2) 0.001(2) -0.003(2) 0.003(2)
C20 0.052(4) 0.032(3) 0.028(3) 0.004(2) -0.015(3) -0.009(3)
C21 0.052(4) 0.030(3) 0.035(3) 0.007(2) -0.012(3) -0.005(3)
C22 0.041(3) 0.028(3) 0.029(3) -0.001(2) -0.012(2) -0.007(2)
C23 0.042(3) 0.021(3) 0.031(3) 0.003(2) -0.003(2) -0.002(2)
N1 0.029(2) 0.023(2) 0.023(2) -0.0003(18) -0.0020(17) 0.0007(18)
N2 0.028(2) 0.030(2) 0.024(2) 0.0022(18) -0.0022(17) -0.0035(18)
O1 0.060(2) 0.0218(19) 0.031(2) -0.0067(16) -0.0103(18) 0.0107(17)
O2 0.0354(19) 0.0156(17) 0.037(2) 0.0006(15) -0.0034(16) 0.0037(15)
O3 0.064(3) 0.0223(19) 0.0238(19) -0.0041(15) -0.0144(17) 0.0173(17)
O4 0.089(3) 0.063(3) 0.029(2) -0.001(2) -0.021(2) 0.016(3)
O6 0.0318(18) 0.0137(17) 0.0308(18) -0.0052(14) 0.0027(15) 0.0033(14)
O7 0.037(2) 0.0233(19) 0.033(2) -0.0042(15) -0.0023(16) 0.0069(15)
O8 0.043(2) 0.0196(19) 0.052(2) 0.0010(18) 0.0005(18) -0.0013(17)
O9 0.0331(18) 0.0256(19) 0.0221(17) -0.0041(14) -0.0075(14) 0.0062(15)
O10 0.0300(19) 0.030(2) 0.0268(19) 0.0022(15) 0.0064(15) 0.0030(15)
O11 0.035(2) 0.052(2) 0.033(2) 0.0176(18) 0.0045(16) 0.0105(18)
O12 0.0298(18) 0.0204(18) 0.0229(17) -0.0054(14) -0.0011(14) 0.0027(14)
O13 0.0286(17) 0.0167(17) 0.0208(16) -0.0045(13) -0.0023(13) 0.0022(13)
O14 0.110(4) 0.032(2) 0.039(2) -0.0023(19) 0.007(2) 0.019(2)
O15 0.55(3) 0.171(11) 0.48(3) 0.127(14) 0.11(2) -0.088(14)
O16 0.38(2) 0.086(7) 0.165(11) 0.000 0.151(12) 0.000
O17 0.318(15) 0.096(7) 0.68(3) -0.092(12) -0.273(18) 0.095(9)
O18 0.194(8) 0.057(4) 0.260(10) 0.039(5) 0.081(7) 0.005(5)
O19 0.103(6) 0.104(6) 0.381(14) -0.092(7) 0.030(7) 0.006(5)
Zn1 0.0332(3) 0.0201(3) 0.0205(3) -0.0014(2) -0.0040(2) 0.0032(2)
Zn2 0.0259(3) 0.0192(3) 0.0205(3) -0.0007(2) -0.0020(2) 0.0026(2)
Zn3 0.0244(3) 0.0243(3) 0.0211(3) 0.0007(2) -0.0041(2) 0.0017(2)
O5' 0.045(4) 0.044(4) 0.044(4) 0.0002(10) 0.0044(11) 0.0014(10)
O5 0.052(3) 0.050(3) 0.051(3) 0.0012(10) 0.0050(10) 0.0006(10)

loop_
_atom_type_symbol
_atom_type_description
_atom_type_scat_dispersion_real
_atom_type_scat_dispersion_imag
_atom_type_scat_source
C C 0.0033 0.0016 'International Tables Vol C Tables 4.2.6.8 and 6.1.1.4'
H H 0.0000 0.0000 'International Tables Vol C Tables 4.2.6.8 and 6.1.1.4'
N N 0.0061 0.0033 'International Tables Vol C Tables 4.2.6.8 and 6.1.1.4'
O O 0.0106 0.0060 'International Tables Vol C Tables 4.2.6.8 and 6.1.1.4'
Zn Zn 0.2839 1.4301 'International Tables Vol C Tables 4.2.6.8 and 6.1.1.4'

loop_
_geom_angle_atom_site_label_1
_geom_angle_atom_site_label_2
_geom_angle_atom_site_label_3
_geom_angle
_geom_angle_site_symmetry_1
_geom_angle_site_symmetry_3
O2 C1 O1 124.9(4) . .
O2 C1 C2 120.6(4) . .
O1 C1 C2 114.5(4) . .
C3 C2 C7 120.5(4) . .
C3 C2 C1 117.8(4) . .
C7 C2 C1 121.7(4) . .
C4 C3 C2 120.5(4) . .
C4 C3 H3 119.7 . .
C2 C3 H3 119.7 . .
O3 C4 C3 123.4(4) . .
O3 C4 C5 116.7(4) . .
C3 C4 C5 119.9(4) . .
C4 C5 O6 120.4(4) . .
C4 C5 C6 119.5(4) . .
O6 C5 C6 120.1(4) . .
O9 C6 C7 124.9(4) . .
O9 C6 C5 114.5(4) . .
C7 C6 C5 120.6(4) . .
C2 C7 C6 119.1(4) . .
C2 C7 H7 120.5 . .
C6 C7 H7 120.5 . .
O3 C8 C9 114.7(4) . .
O3 C8 H8A 108.6 . .
C9 C8 H8A 108.6 . .
O3 C8 H8B 108.6 . .
C9 C8 H8B 108.6 . .
H8A C8 H8B 107.6 . .
O4 C9 C8 111.8(5) . .
O6 C10 C11 111.8(4) . .
O6 C10 H10A 109.3 . .
C11 C10 H10A 109.3 . .
O6 C10 H10B 109.3 . .
C11 C10 H10B 109.3 . .
H10A C10 H10B 107.9 . .
O8 C11 O7 126.2(4) . .
O8 C11 C10 115.4(5) . .
O7 C11 C10 118.4(5) . .
O9 C12 C13 114.0(4) . .
O9 C12 H12A 108.8 . .
C13 C12 H12A 108.8 . .
O9 C12 H12B 108.8 . .
C13 C12 H12B 108.8 . .
H12A C12 H12B 107.6 . .
O10 C13 O11 126.6(4) . .
O10 C13 C12 120.1(4) . .
O11 C13 C12 113.2(4) . .
N1 C14 C15 123.3(5) . .
N1 C14 H14 118.4 . .
C15 C14 H14 118.4 . .
C14 C15 C16 119.4(5) . .
C14 C15 H15 120.3 . .
C16 C15 H15 120.3 . .
C17 C16 C15 118.0(4) . .
C17 C16 C19 122.0(4) . .
C15 C16 C19 120.0(4) . .
C18 C17 C16 118.6(5) . .
C18 C17 H17 120.7 . .
C16 C17 H17 120.7 . .
N1 C18 C17 123.7(4) . .
N1 C18 H18 118.1 . .
C17 C18 H18 118.1 . .
C23 C19 C20 116.9(4) . .
C23 C19 C16 122.9(4) . .
C20 C19 C16 120.2(4) . .
C21 C20 C19 120.0(5) . .
C21 C20 H20 120.0 . .
C19 C20 H20 120.0 . .
N2 C21 C20 123.4(5) . .
N2 C21 H21 118.3 . .
C20 C21 H21 118.3 . .
N2 C22 C23 124.3(5) . .
N2 C22 H22 117.9 . .
C23 C22 H22 117.9 . .
C22 C23 C19 119.1(5) . .
C22 C23 H23 120.4 . .
C19 C23 H23 120.4 . .
C14 N1 C18 116.9(4) . .
C14 N1 Zn3 119.4(3) . .
C18 N1 Zn3 123.4(3) . .
C21 N2 C22 116.3(4) . .
C21 N2 Zn2 121.6(3) . 8_475
C22 N2 Zn2 122.1(3) . 8_475
C1 O1 Zn1 118.8(3) . .
C1 O2 Zn3 134.4(3) . .
C4 O3 C8 114.9(4) . .
C9 O4 Zn1 142.0(4) . 4_646
C5 O6 C10 112.9(3) . .
C11 O7 Zn2 119.1(3) . 7_666
C11 O8 Zn3 145.4(3) . 1_545
C6 O9 C12 118.1(4) . .
C13 O10 Zn3 132.4(3) . 5_676
C13 O11 Zn1 122.8(3) . 5_676
Zn1 O12 Zn2 123.98(15) . .
Zn1 O12 Zn3 102.13(13) . .
Zn2 O12 Zn3 99.29(13) . .
Zn1 O12 H12 97.2 . .
Zn2 O12 H12 119.5 . .
Zn3 O12 H12 114.3 . .
Zn2 O13 Zn3 117.81(14) . 7_676
Zn2 O13 Zn2 97.18(12) . 7_676
Zn3 O13 Zn2 97.09(12) 7_676 7_676
Zn2 O13 H13 108.8 . .
Zn3 O13 H13 119.8 7_676 .
Zn2 O13 H13 113.0 7_676 .
H1W O14 H2W 111.2 . .
H3W O15 H4W 103.4 . .
H6W O16 H5W 111.1 . .
H7W O17 H8W 113.2 . .
H9W O18 H10W 110.3 . .
H12W O19 H11W 113.0 . .
O4 Zn1 O1 120.77(17) 4_656 .
O4 Zn1 O11 107.03(18) 4_656 5_676
O1 Zn1 O11 108.00(16) . 5_676
O4 Zn1 O12 105.96(16) 4_656 .
O1 Zn1 O12 103.88(15) . .
O11 Zn1 O12 111.07(13) 5_676 .
O13 Zn2 O7 116.66(14) . 7_666
O13 Zn2 O12 117.53(12) . .
O7 Zn2 O12 122.95(14) 7_666 .
O13 Zn2 N2 99.03(14) . 8_576
O7 Zn2 N2 95.14(14) 7_666 8_576
O12 Zn2 N2 92.93(13) . 8_576
O13 Zn2 O13 82.82(12) . 7_676
O7 Zn2 O13 89.60(12) 7_666 7_676
O12 Zn2 O13 80.67(11) . 7_676
N2 Zn2 O13 173.43(13) 8_576 7_676
O13 Zn2 Zn2 44.22(8) . 7_676
O7 Zn2 Zn2 106.09(10) 7_666 7_676
O12 Zn2 Zn2 100.18(9) . 7_676
N2 Zn2 Zn2 142.84(11) 8_576 7_676
O13 Zn2 Zn2 38.60(8) 7_676 7_676
O13 Zn3 N1 100.99(13) 7_676 .
O13 Zn3 O12 82.95(12) 7_676 .
N1 Zn3 O12 172.95(14) . .
O13 Zn3 O10 172.05(12) 7_676 5_676
N1 Zn3 O10 86.34(14) . 5_676
O12 Zn3 O10 89.44(12) . 5_676
O13 Zn3 O2 88.98(12) 7_676 .
N1 Zn3 O2 92.76(14) . .
O12 Zn3 O2 93.15(12) . .
O10 Zn3 O2 93.77(13) 5_676 .
O13 Zn3 O8 91.06(13) 7_676 1_565
N1 Zn3 O8 89.39(14) . 1_565
O12 Zn3 O8 84.67(12) . 1_565
O10 Zn3 O8 85.91(13) 5_676 1_565
O2 Zn3 O8 177.79(13) . 1_565

loop_
_geom_bond_atom_site_label_1
_geom_bond_atom_site_label_2
_geom_bond_distance
_geom_bond_site_symmetry_2
C1 O2 1.241(5) .
C1 O1 1.286(5) .
C1 C2 1.503(6) .
C2 C3 1.382(6) .
C2 C7 1.382(6) .
C3 C4 1.376(6) .
C3 H3 0.9300 .
C4 O3 1.377(5) .
C4 C5 1.384(6) .
C5 O6 1.391(5) .
C5 C6 1.398(6) .
C6 O9 1.372(5) .
C6 C7 1.384(6) .
C7 H7 0.9300 .
C8 O3 1.417(5) .
C8 C9 1.496(7) .
C8 H8A 0.9700 .
C8 H8B 0.9700 .
C9 O4 1.232(6) .
C10 O6 1.418(6) .
C10 C11 1.514(6) .
C10 H10A 0.9700 .
C10 H10B 0.9700 .
C11 O8 1.244(6) .
C11 O7 1.258(6) .
C12 O9 1.421(5) .
C12 C13 1.510(6) .
C12 H12A 0.9700 .
C12 H12B 0.9700 .
C13 O10 1.229(5) .
C13 O11 1.264(5) .
C14 N1 1.335(6) .
C14 C15 1.374(6) .
C14 H14 0.9300 .
C15 C16 1.387(7) .
C15 H15 0.9300 .
C16 C17 1.381(6) .
C16 C19 1.490(6) .
C17 C18 1.382(6) .
C17 H17 0.9300 .
C18 N1 1.338(6) .
C18 H18 0.9300 .
C19 C23 1.379(7) .
C19 C20 1.379(7) .
C20 C21 1.377(7) .
C20 H20 0.9300 .
C21 N2 1.325(6) .
C21 H21 0.9300 .
C22 N2 1.328(6) .
C22 C23 1.376(6) .
C22 H22 0.9300 .
C23 H23 0.9300 .
N1 Zn3 2.081(4) .
N2 Zn2 2.156(4) 8_475
O1 Zn1 1.918(3) .
O2 Zn3 2.187(3) .
O4 Zn1 1.887(4) 4_646
O7 Zn2 1.999(3) 7_666
O8 Zn3 2.229(3) 1_545
O10 Zn3 2.138(3) 5_676
O11 Zn1 1.959(3) 5_676
O12 Zn1 1.969(3) .
O12 Zn2 2.023(3) .
O12 Zn3 2.116(3) .
O12 H12 0.8273 .
O13 Zn2 1.964(3) .
O13 Zn3 2.010(3) 7_676
O13 Zn2 2.196(3) 7_676
O13 H13 0.8258 .
O14 H1W 0.8321 .
O14 H2W 0.8347 .
O15 H3W 0.9303 .
O15 H4W 0.8189 .
O16 H6W 0.8862 .
O16 H5W 0.9009 .
O17 H7W 0.8329 .
O17 H8W 0.8144 .
O18 H9W 0.8297 .
O18 H10W 0.8408 .
O19 H12W 0.8151 .
O19 H11W 0.8262 .
Zn1 O4 1.888(4) 4_656
Zn1 O11 1.959(3) 5_676
Zn2 O7 1.999(3) 7_666
Zn2 N2 2.156(4) 8_576
Zn2 O13 2.196(3) 7_676
Zn2 Zn2 3.1242(10) 7_676
Zn3 O13 2.010(3) 7_676
Zn3 O10 2.138(3) 5_676
Zn3 O8 2.229(3) 1_565

loop_
_geom_hbond_atom_site_label_D
_geom_hbond_atom_site_label_H
_geom_hbond_atom_site_label_A
_geom_hbond_distance_DH
_geom_hbond_distance_HA
_geom_hbond_distance_DA
_geom_hbond_angle_DHA
_geom_hbond_site_symmetry_A
O18 H9W O8 0.83 2.64 3.226(8) 128.8 8_455
O18 H9W O10 0.83 2.32 3.018(7) 141.6 4_545
O19 H11W O18 0.83 2.34 2.774(11) 113.1 2_655
O16 H5W O11 0.90 2.25 2.749(7) 114.3 .
O16 H6W O11 0.89 1.94 2.749(7) 151.4 2_655
O15 H3W O17 0.93 1.94 2.79(2) 149.6 .
O14 H2W O3 0.83 2.46 2.872(5) 111.5 .
O14 H2W O5 0.83 2.11 2.885(9) 154.3 .
O14 H2W O5' 0.83 1.83 2.657(10) 168.7 .
O14 H1W O6 0.83 2.50 3.100(5) 130.4 .
O13 H13 O14 0.83 1.90 2.725(5) 175.7 1_565
O12 H12 O19 0.83 2.12 2.949(8) 175.4 7_666

loop_
_geom_torsion_atom_site_label_1
_geom_torsion_atom_site_label_2
_geom_torsion_atom_site_label_3
_geom_torsion_atom_site_label_4
_geom_torsion
_geom_torsion_site_symmetry_1
_geom_torsion_site_symmetry_2
_geom_torsion_site_symmetry_3
_geom_torsion_site_symmetry_4
O2 C1 C2 C3 174.5(4) . . . .
O1 C1 C2 C3 -5.5(7) . . . .
O2 C1 C2 C7 -5.0(7) . . . .
O1 C1 C2 C7 174.9(4) . . . .
C7 C2 C3 C4 -0.2(7) . . . .
C1 C2 C3 C4 -179.7(5) . . . .
C2 C3 C4 O3 -177.7(5) . . . .
C2 C3 C4 C5 1.7(8) . . . .
O3 C4 C5 O6 -4.7(7) . . . .
C3 C4 C5 O6 175.8(4) . . . .
O3 C4 C5 C6 177.8(4) . . . .
C3 C4 C5 C6 -1.7(7) . . . .
C4 C5 C6 O9 179.9(4) . . . .
O6 C5 C6 O9 2.4(6) . . . .
C4 C5 C6 C7 0.1(7) . . . .
O6 C5 C6 C7 -177.5(4) . . . .
C3 C2 C7 C6 -1.5(7) . . . .
C1 C2 C7 C6 178.1(4) . . . .
O9 C6 C7 C2 -178.3(4) . . . .
C5 C6 C7 C2 1.5(7) . . . .
O3 C8 C9 O4 177.7(5) . . . .
O6 C10 C11 O8 160.1(4) . . . .
O6 C10 C11 O7 -21.7(7) . . . .
O9 C12 C13 O10 1.3(7) . . . .
O9 C12 C13 O11 -178.3(4) . . . .
N1 C14 C15 C16 1.8(8) . . . .
C14 C15 C16 C17 1.1(7) . . . .
C14 C15 C16 C19 -177.3(5) . . . .
C15 C16 C17 C18 -2.5(7) . . . .
C19 C16 C17 C18 175.8(5) . . . .
C16 C17 C18 N1 1.4(8) . . . .
C17 C16 C19 C23 37.6(7) . . . .
C15 C16 C19 C23 -144.1(5) . . . .
C17 C16 C19 C20 -142.1(5) . . . .
C15 C16 C19 C20 36.2(7) . . . .
C23 C19 C20 C21 -1.7(8) . . . .
C16 C19 C20 C21 178.0(5) . . . .
C19 C20 C21 N2 2.4(9) . . . .
N2 C22 C23 C19 0.4(8) . . . .
C20 C19 C23 C22 0.4(8) . . . .
C16 C19 C23 C22 -179.3(5) . . . .
C15 C14 N1 C18 -3.0(7) . . . .
C15 C14 N1 Zn3 171.4(4) . . . .
C17 C18 N1 C14 1.4(8) . . . .
C17 C18 N1 Zn3 -172.8(4) . . . .
C20 C21 N2 C22 -1.5(8) . . . .
C20 C21 N2 Zn2 178.8(4) . . . 8_475
C23 C22 N2 C21 0.1(8) . . . .
C23 C22 N2 Zn2 179.8(4) . . . 8_475
O2 C1 O1 Zn1 3.9(7) . . . .
C2 C1 O1 Zn1 -176.1(3) . . . .
O1 C1 O2 Zn3 32.7(8) . . . .
C2 C1 O2 Zn3 -147.3(3) . . . .
C3 C4 O3 C8 -2.0(7) . . . .
C5 C4 O3 C8 178.6(4) . . . .
C9 C8 O3 C4 174.1(5) . . . .
C8 C9 O4 Zn1 172.0(5) . . . 4_646
C4 C5 O6 C10 92.9(5) . . . .
C6 C5 O6 C10 -89.6(5) . . . .
C11 C10 O6 C5 -175.4(4) . . . .
O8 C11 O7 Zn2 -10.8(6) . . . 7_666
C10 C11 O7 Zn2 171.2(3) . . . 7_666
O7 C11 O8 Zn3 0.7(9) . . . 1_545
C10 C11 O8 Zn3 178.8(4) . . . 1_545
C7 C6 O9 C12 0.4(7) . . . .
C5 C6 O9 C12 -179.4(4) . . . .
C13 C12 O9 C6 -77.5(5) . . . .
O11 C13 O10 Zn3 -23.8(7) . . . 5_676
C12 C13 O10 Zn3 156.6(3) . . . 5_676
O10 C13 O11 Zn1 -5.5(7) . . . 5_676
C12 C13 O11 Zn1 174.1(3) . . . 5_676
C1 O1 Zn1 O4 -174.8(4) . . . 4_656
C1 O1 Zn1 O11 61.7(4) . . . 5_676
C1 O1 Zn1 O12 -56.3(4) . . . .
Zn2 O12 Zn1 O4 85.7(2) . . . 4_656
Zn3 O12 Zn1 O4 -164.22(17) . . . 4_656
Zn2 O12 Zn1 O1 -42.6(2) . . . .
Zn3 O12 Zn1 O1 67.56(16) . . . .
Zn2 O12 Zn1 O11 -158.44(18) . . . 5_676
Zn3 O12 Zn1 O11 -48.32(18) . . . 5_676
Zn3 O13 Zn2 O7 -16.0(2) 7_676 . . 7_666
Zn2 O13 Zn2 O7 85.92(14) 7_676 . . 7_666
Zn3 O13 Zn2 O12 -177.47(13) 7_676 . . .
Zn2 O13 Zn2 O12 -75.53(14) 7_676 . . .
Zn3 O13 Zn2 N2 84.41(17) 7_676 . . 8_576
Zn2 O13 Zn2 N2 -173.64(13) 7_676 . . 8_576
Zn3 O13 Zn2 O13 -101.95(18) 7_676 . . 7_676
Zn2 O13 Zn2 O13 0.0 7_676 . . 7_676
Zn3 O13 Zn2 Zn2 -101.95(18) 7_676 . . 7_676
Zn1 O12 Zn2 O13 -171.89(15) . . . .
Zn3 O12 Zn2 O13 76.58(15) . . . .
Zn1 O12 Zn2 O7 27.9(2) . . . 7_666
Zn3 O12 Zn2 O7 -83.61(16) . . . 7_666
Zn1 O12 Zn2 N2 -70.13(19) . . . 8_576
Zn3 O12 Zn2 N2 178.34(14) . . . 8_576
Zn1 O12 Zn2 O13 111.31(18) . . . 7_676
Zn3 O12 Zn2 O13 -0.22(12) . . . 7_676
Zn1 O12 Zn2 Zn2 144.78(15) . . . 7_676
Zn3 O12 Zn2 Zn2 33.25(11) . . . 7_676
C14 N1 Zn3 O13 -118.5(4) . . . 7_676
C18 N1 Zn3 O13 55.4(4) . . . 7_676
C14 N1 Zn3 O12 5.0(13) . . . .
C18 N1 Zn3 O12 179(52) . . . .
C14 N1 Zn3 O10 58.4(4) . . . 5_676
C18 N1 Zn3 O10 -127.7(4) . . . 5_676
C14 N1 Zn3 O2 152.0(4) . . . .
C18 N1 Zn3 O2 -34.1(4) . . . .
C14 N1 Zn3 O8 -27.6(4) . . . 1_565
C18 N1 Zn3 O8 146.4(4) . . . 1_565
Zn1 O12 Zn3 O13 -127.67(14) . . . 7_676
Zn2 O12 Zn3 O13 0.23(13) . . . 7_676
Zn1 O12 Zn3 N1 107.9(11) . . . .
Zn2 O12 Zn3 N1 -124.2(11) . . . .
Zn1 O12 Zn3 O10 54.64(14) . . . 5_676
Zn2 O12 Zn3 O10 -177.45(14) . . . 5_676
Zn1 O12 Zn3 O2 -39.10(14) . . . .
Zn2 O12 Zn3 O2 88.81(13) . . . .
Zn1 O12 Zn3 O8 140.59(15) . . . 1_565
Zn2 O12 Zn3 O8 -91.50(14) . . . 1_565
C1 O2 Zn3 O13 74.2(5) . . . 7_676
C1 O2 Zn3 N1 175.2(5) . . . .
C1 O2 Zn3 O12 -8.7(5) . . . .
C1 O2 Zn3 O10 -98.3(5) . . . 5_676
C1 O2 Zn3 O8 -17(4) . . . 1_565
